data_4516126
loop_
_publ_author_name
'Konarev, Dmitri V.'
'Kuzmin, Alexey V.'
'Batov, Mikhail S.'
'Khasanov, Salavat S.'
'Otsuka, Akihiro'
'Yamochi, Hideki'
'Kitagawa, Hiroshi'
'Lyubovskaya, Rimma N.'

_publ_section_title
;
 {CpFe<sup>II</sup>(CO)<sub>2</sub>Sn<sup>II</sup>(Macrocycle<sup>&#x2022;3-</sup>)}
 Radicals with Intrinsic Charge Transfer from CpFe(CO)<sub>2</sub> to
 Macrocycles (Cp: Cp or Cp*); Effective Magnetic Coupling between Radical
 Trianionic Macrocycles<sup>&#x2022;3</sup>.
;
_journal_issue 11
_journal_name_full 'ACS omega'
_journal_page_first 14875
_journal_page_last 14888
_journal_paper_doi 10.1021/acsomega.8b02221
_journal_volume 3
_journal_year 2018
_chemical_formula_moiety 'C32 H16 Sn1, C7 H5 O2 Fe'
_chemical_formula_sum 'C39 H21 Fe N8 O2 Sn'
_chemical_formula_weight 808.18
_space_group_crystal_system triclinic
_space_group_IT_number 2
_space_group_name_Hall '-P 1'
_space_group_name_H-M_alt 'P -1'
_atom_sites_solution_hydrogens geom
_atom_sites_solution_primary direct
_atom_sites_solution_secondary difmap
_audit_creation_method SHELXL-2013
_cell_angle_alpha 108.604(2)
_cell_angle_beta 101.649(2)
_cell_angle_gamma 105.849(2)
_cell_formula_units_Z 2
_cell_length_a 11.7126(3)
_cell_length_b 11.7544(3)
_cell_length_c 12.9014(3)
_cell_measurement_reflns_used 17173
_cell_measurement_temperature 150(2)
_cell_measurement_theta_max 29.1760
_cell_measurement_theta_min 1.8990
_cell_volume 1535.85(8)
_computing_cell_refinement 'CrysAlisPro 1.171.38.41 (Rigaku OD, 2015)'
_computing_data_collection 'CrysAlisPro 1.171.38.41 (Rigaku OD, 2015)'
_computing_data_reduction 'CrysAlisPro 1.171.38.41 (Rigaku OD, 2015)'
_computing_molecular_graphics WinGX
_computing_publication_material WinGX
_computing_structure_refinement 'SHELXL-2013 (Sheldrick, 2013)'
_computing_structure_solution 'SHELXL-2013 (Sheldrick, 2013)'
_diffrn_ambient_environment N~2~
_diffrn_ambient_temperature 150(2)
_diffrn_detector 'CCD plate'
_diffrn_detector_area_resol_mean 10.4566
_diffrn_detector_type AtlasS2
_diffrn_measured_fraction_theta_full 0.999
_diffrn_measured_fraction_theta_max 0.873
_diffrn_measurement_device 'four-circle diffractometer'
_diffrn_measurement_device_type 'Xcalibur, AtlasS2, Gemini'
_diffrn_measurement_method '\w scans'
_diffrn_radiation_monochromator graphite
_diffrn_radiation_probe x-ray
_diffrn_radiation_type 'Mo K\a'
_diffrn_radiation_wavelength 0.71073
_diffrn_reflns_av_R_equivalents 0.0184
_diffrn_reflns_av_unetI/netI 0.0167
_diffrn_reflns_Laue_measured_fraction_full 0.999
_diffrn_reflns_Laue_measured_fraction_max 0.873
_diffrn_reflns_limit_h_max 15
_diffrn_reflns_limit_h_min -14
_diffrn_reflns_limit_k_max 15
_diffrn_reflns_limit_k_min -16
_diffrn_reflns_limit_l_max 17
_diffrn_reflns_limit_l_min -17
_diffrn_reflns_number 25975
_diffrn_reflns_point_group_measured_fraction_full 0.999
_diffrn_reflns_point_group_measured_fraction_max 0.873
_diffrn_reflns_theta_full 25.242
_diffrn_reflns_theta_max 29.470
_diffrn_reflns_theta_min 1.756
_diffrn_source 'fine-focus sealed X-ray tube'
_diffrn_source_type 'Enhance (Mo) X-ray Source'
_exptl_absorpt_coefficient_mu 1.336
_exptl_absorpt_correction_T_max 0.904
_exptl_absorpt_correction_T_min 0.687
_exptl_absorpt_correction_type analytical
_exptl_absorpt_process_details
;
CrysAlisPro 1.171.38.41 (Rigaku Oxford Diffraction, 2015)
Analytical numeric absorption correction using a multifaceted crystal
model based on expressions derived by R.C. Clark & J.S. Reid.
(Clark, R. C. & Reid, J. S. (1995). Acta Cryst. A51, 887-897)
Empirical absorption correction using spherical harmonics,
implemented in SCALE3 ABSPACK scaling algorithm.
;
_exptl_crystal_colour black
_exptl_crystal_density_diffrn 1.748
_exptl_crystal_description block
_exptl_crystal_F_000 806
_exptl_crystal_size_max 0.391
_exptl_crystal_size_mid 0.324
_exptl_crystal_size_min 0.080
_refine_diff_density_max 0.623
_refine_diff_density_min -0.417
_refine_diff_density_rms 0.064
_refine_ls_extinction_method none
_refine_ls_goodness_of_fit_ref 1.082
_refine_ls_hydrogen_treatment constr
_refine_ls_matrix_type full
_refine_ls_number_parameters 460
_refine_ls_number_reflns 7450
_refine_ls_number_restraints 0
_refine_ls_restrained_S_all 1.082
_refine_ls_R_factor_all 0.0227
_refine_ls_R_factor_gt 0.0209
_refine_ls_shift/su_max 0.001
_refine_ls_shift/su_mean 0.000
_refine_ls_structure_factor_coef Fsqd
_refine_ls_weighting_details
;
 w=1/[\s^2^(Fo^2^)+(0.0262P)^2^+0.9287P]
 where P=(Fo^2^+2Fc^2^)/3
;
_refine_ls_weighting_scheme calc
_refine_ls_wR_factor_gt 0.0534
_refine_ls_wR_factor_ref 0.0545
_reflns_Friedel_coverage 0.000
_reflns_number_gt 7058
_reflns_number_total 7450
_reflns_threshold_expression 'I > 2\s(I)'
_cod_data_source_file ao8b02221_si_002.cif
_cod_data_source_block Comp02
_cod_original_cell_volume 1535.85(7)
_cod_database_code 4516126
_shelx_space_group_comment
;
The symmetry employed for this shelxl refinement is uniquely defined
by the following loop, which should always be used as a source of
symmetry information in preference to the above space-group names.
They are only intended as comments.
;
_shelx_estimated_absorpt_t_min 0.623
_shelx_estimated_absorpt_t_max 0.900
_oxdiff_exptl_absorpt_empirical_full_min 0.878
_oxdiff_exptl_absorpt_empirical_full_max 1.175
_oxdiff_exptl_absorpt_empirical_details
;
Empirical correction (ABSPACK) includes:
- Absorption correction using spherical harmonics
- Frame scaling
;
_shelxl_version_number 2013-2

loop_
_space_group_symop_operation_xyz
'x, y, z'
'-x, -y, -z'

loop_
_atom_site_label
_atom_site_type_symbol
_atom_site_fract_x
_atom_site_fract_y
_atom_site_fract_z
_atom_site_U_iso_or_equiv
_atom_site_adp_type
_atom_site_occupancy
_atom_site_site_symmetry_order
_atom_site_calc_flag
_atom_site_refinement_flags_posn
_atom_site_refinement_flags_adp
Sn Sn 0.22192(2) 0.34313(2) 0.27808(2) 0.01530(4) Uani 1 1 d . .
C101 C 0.21403(15) 0.42119(15) 0.06777(14) 0.0186(3) Uani 1 1 d . .
C102 C 0.19497(15) 0.36061(16) -0.05510(14) 0.0199(3) Uani 1 1 d . .
C103 C 0.22366(15) 0.24907(15) -0.07394(14) 0.0193(3) Uani 1 1 d . .
C104 C 0.26008(15) 0.24051(15) 0.03770(13) 0.0185(3) Uani 1 1 d . .
C105 C 0.34142(15) 0.15027(15) 0.15884(14) 0.0183(3) Uani 1 1 d . .
C106 C 0.40261(15) 0.06563(15) 0.18136(14) 0.0191(3) Uani 1 1 d . .
C107 C 0.43491(15) 0.09685(15) 0.30091(14) 0.0197(3) Uani 1 1 d . .
C108 C 0.39343(15) 0.19956(15) 0.35035(14) 0.0188(3) Uani 1 1 d . .
C109 C 0.38526(15) 0.35778(15) 0.51042(14) 0.0186(3) Uani 1 1 d . .
C110 C 0.40958(15) 0.42200(15) 0.63404(14) 0.0191(3) Uani 1 1 d . .
C111 C 0.37137(15) 0.52781(16) 0.65120(14) 0.0192(3) Uani 1 1 d . .
C112 C 0.32434(15) 0.52932(15) 0.53813(14) 0.0186(3) Uani 1 1 d . .
C113 C 0.25281(15) 0.62568(15) 0.41824(14) 0.0186(3) Uani 1 1 d . .
C114 C 0.22179(15) 0.72953(15) 0.40069(14) 0.0198(3) Uani 1 1 d . .
C115 C 0.20204(15) 0.70668(15) 0.28321(14) 0.0200(3) Uani 1 1 d . .
C116 C 0.21696(15) 0.58646(15) 0.22953(14) 0.0191(3) Uani 1 1 d . .
C117 C 0.15417(17) 0.39571(17) -0.14526(15) 0.0233(3) Uani 1 1 d . .
H117 H 0.1357 0.4720 -0.1316 0.028 Uiso 1 1 calc R U
C118 C 0.14153(18) 0.31543(18) -0.25563(15) 0.0264(4) Uani 1 1 d . .
H118 H 0.1131 0.3363 -0.3190 0.032 Uiso 1 1 calc R U
C119 C 0.17020(18) 0.20372(18) -0.27476(15) 0.0267(4) Uani 1 1 d . .
H119 H 0.1606 0.1502 -0.3512 0.032 Uiso 1 1 calc R U
C120 C 0.21221(16) 0.16935(16) -0.18487(14) 0.0230(3) Uani 1 1 d . .
H120 H 0.2325 0.0941 -0.1985 0.028 Uiso 1 1 calc R U
C121 C 0.43422(16) -0.03102(16) 0.10980(15) 0.0237(3) Uani 1 1 d . .
H121 H 0.4134 -0.0526 0.0291 0.028 Uiso 1 1 calc R U
C122 C 0.49667(17) -0.09374(17) 0.16082(17) 0.0289(4) Uani 1 1 d . .
H122 H 0.5186 -0.1596 0.1141 0.035 Uiso 1 1 calc R U
C123 C 0.52830(18) -0.06195(18) 0.28031(17) 0.0300(4) Uani 1 1 d . .
H123 H 0.5712 -0.1067 0.3126 0.036 Uiso 1 1 calc R U
C124 C 0.49820(17) 0.03284(17) 0.35146(16) 0.0254(4) Uani 1 1 d . .
H124 H 0.5197 0.0541 0.4321 0.030 Uiso 1 1 calc R U
C125 C 0.46200(16) 0.39508(17) 0.72625(14) 0.0228(3) Uani 1 1 d . .
H125 H 0.4898 0.3246 0.7143 0.027 Uiso 1 1 calc R U
C126 C 0.47215(17) 0.47486(18) 0.83591(15) 0.0258(4) Uani 1 1 d . .
H126 H 0.5055 0.4575 0.9002 0.031 Uiso 1 1 calc R U
C127 C 0.43408(17) 0.58071(17) 0.85353(15) 0.0257(4) Uani 1 1 d . .
H127 H 0.4420 0.6336 0.9297 0.031 Uiso 1 1 calc R U
C128 C 0.38503(16) 0.61023(16) 0.76245(14) 0.0221(3) Uani 1 1 d . .
H128 H 0.3616 0.6836 0.7751 0.027 Uiso 1 1 calc R U
C129 C 0.21245(17) 0.84043(16) 0.47634(15) 0.0240(3) Uani 1 1 d . .
H129 H 0.2241 0.8559 0.5553 0.029 Uiso 1 1 calc R U
C130 C 0.18577(19) 0.92603(17) 0.43225(16) 0.0293(4) Uani 1 1 d . .
H130 H 0.1792 1.0017 0.4819 0.035 Uiso 1 1 calc R U
C131 C 0.16813(18) 0.90397(17) 0.31571(17) 0.0283(4) Uani 1 1 d . .
H131 H 0.1507 0.9656 0.2886 0.034 Uiso 1 1 calc R U
C132 C 0.17540(17) 0.79497(16) 0.23941(15) 0.0240(3) Uani 1 1 d . .
H132 H 0.1629 0.7803 0.1605 0.029 Uiso 1 1 calc R U
N101 N 0.25051(13) 0.34441(13) 0.12044(11) 0.0183(3) Uani 1 1 d . .
N102 N 0.33749(12) 0.22991(13) 0.26298(11) 0.0177(3) Uani 1 1 d . .
N103 N 0.33434(13) 0.42550(13) 0.45521(11) 0.0178(3) Uani 1 1 d . .
N104 N 0.24912(13) 0.54046(13) 0.31344(11) 0.0181(3) Uani 1 1 d . .
N105 N 0.29989(13) 0.15075(13) 0.05390(12) 0.0190(3) Uani 1 1 d . .
N106 N 0.41112(13) 0.25495(13) 0.46398(12) 0.0197(3) Uani 1 1 d . .
N107 N 0.28346(13) 0.61810(13) 0.52163(12) 0.0194(3) Uani 1 1 d . .
N108 N 0.19849(13) 0.53034(13) 0.11593(12) 0.0202(3) Uani 1 1 d . .
Fe Fe -0.00128(2) 0.21440(2) 0.24078(2) 0.01661(5) Uani 1 1 d . .
C201 C -0.1336(2) 0.2929(2) 0.28663(18) 0.0351(5) Uani 1 1 d . .
H201 H -0.1460 0.3139 0.3600 0.042 Uiso 1 1 calc R U
C202 C -0.19470(18) 0.1725(2) 0.1914(2) 0.0382(5) Uani 1 1 d . .
H202 H -0.2552 0.0983 0.1893 0.046 Uiso 1 1 calc R U
C203 C -0.14930(19) 0.1827(2) 0.10056(18) 0.0368(5) Uani 1 1 d . .
H203 H -0.1739 0.1162 0.0261 0.044 Uiso 1 1 calc R U
C204 C -0.06185(18) 0.3074(2) 0.13824(18) 0.0333(4) Uani 1 1 d . .
H204 H -0.0171 0.3402 0.0939 0.040 Uiso 1 1 calc R U
C205 C -0.05172(18) 0.37569(18) 0.25364(18) 0.0321(4) Uani 1 1 d . .
H205 H 0.0013 0.4625 0.3008 0.038 Uiso 1 1 calc R U
C206 C 0.04401(17) 0.19679(17) 0.37245(15) 0.0246(3) Uani 1 1 d . .
C207 C 0.02302(16) 0.07522(16) 0.15977(14) 0.0213(3) Uani 1 1 d . .
O206 O 0.07203(15) 0.18445(16) 0.45678(12) 0.0411(4) Uani 1 1 d . .
O207 O 0.03664(13) -0.01637(12) 0.10739(11) 0.0299(3) Uani 1 1 d . .

loop_
_atom_site_aniso_label
_atom_site_aniso_U_11
_atom_site_aniso_U_22
_atom_site_aniso_U_33
_atom_site_aniso_U_23
_atom_site_aniso_U_13
_atom_site_aniso_U_12
Sn 0.01806(6) 0.01579(6) 0.01409(6) 0.00638(4) 0.00575(4) 0.00816(4)
C101 0.0210(8) 0.0202(7) 0.0182(7) 0.0098(6) 0.0084(6) 0.0083(6)
C102 0.0221(8) 0.0204(8) 0.0176(7) 0.0075(6) 0.0075(6) 0.0077(6)
C103 0.0205(8) 0.0200(7) 0.0179(7) 0.0081(6) 0.0067(6) 0.0072(6)
C104 0.0208(8) 0.0191(7) 0.0167(7) 0.0068(6) 0.0077(6) 0.0076(6)
C105 0.0183(7) 0.0178(7) 0.0196(7) 0.0066(6) 0.0073(6) 0.0077(6)
C106 0.0173(7) 0.0172(7) 0.0219(8) 0.0069(6) 0.0051(6) 0.0071(6)
C107 0.0193(7) 0.0182(7) 0.0216(8) 0.0074(6) 0.0061(6) 0.0080(6)
C108 0.0192(7) 0.0185(7) 0.0206(8) 0.0089(6) 0.0064(6) 0.0083(6)
C109 0.0177(7) 0.0204(7) 0.0180(7) 0.0086(6) 0.0047(6) 0.0069(6)
C110 0.0184(7) 0.0204(8) 0.0175(7) 0.0071(6) 0.0056(6) 0.0060(6)
C111 0.0175(7) 0.0220(8) 0.0185(8) 0.0081(6) 0.0066(6) 0.0068(6)
C112 0.0185(7) 0.0193(7) 0.0172(7) 0.0063(6) 0.0065(6) 0.0065(6)
C113 0.0204(8) 0.0174(7) 0.0186(7) 0.0060(6) 0.0076(6) 0.0081(6)
C114 0.0206(8) 0.0181(7) 0.0212(8) 0.0072(6) 0.0069(6) 0.0083(6)
C115 0.0212(8) 0.0179(7) 0.0214(8) 0.0074(6) 0.0075(6) 0.0081(6)
C116 0.0218(8) 0.0182(7) 0.0202(8) 0.0091(6) 0.0085(6) 0.0082(6)
C117 0.0282(9) 0.0244(8) 0.0211(8) 0.0109(7) 0.0093(7) 0.0117(7)
C118 0.0318(9) 0.0324(9) 0.0185(8) 0.0127(7) 0.0079(7) 0.0138(8)
C119 0.0321(9) 0.0307(9) 0.0164(8) 0.0066(7) 0.0083(7) 0.0129(8)
C120 0.0269(9) 0.0225(8) 0.0204(8) 0.0066(7) 0.0091(7) 0.0111(7)
C121 0.0219(8) 0.0221(8) 0.0224(8) 0.0032(7) 0.0048(6) 0.0093(6)
C122 0.0267(9) 0.0218(8) 0.0317(10) 0.0017(7) 0.0044(7) 0.0132(7)
C123 0.0296(9) 0.0245(9) 0.0341(10) 0.0095(8) 0.0020(8) 0.0154(7)
C124 0.0268(9) 0.0247(8) 0.0247(8) 0.0097(7) 0.0035(7) 0.0127(7)
C125 0.0224(8) 0.0251(8) 0.0213(8) 0.0103(7) 0.0056(6) 0.0088(7)
C126 0.0249(9) 0.0328(9) 0.0182(8) 0.0114(7) 0.0041(7) 0.0089(7)
C127 0.0256(9) 0.0294(9) 0.0158(8) 0.0047(7) 0.0048(6) 0.0071(7)
C128 0.0219(8) 0.0227(8) 0.0194(8) 0.0054(6) 0.0071(6) 0.0077(6)
C129 0.0281(9) 0.0217(8) 0.0207(8) 0.0051(7) 0.0065(7) 0.0118(7)
C130 0.0378(10) 0.0207(8) 0.0296(9) 0.0054(7) 0.0099(8) 0.0169(8)
C131 0.0344(10) 0.0219(8) 0.0329(10) 0.0131(8) 0.0087(8) 0.0152(7)
C132 0.0292(9) 0.0223(8) 0.0238(8) 0.0109(7) 0.0083(7) 0.0120(7)
N101 0.0240(7) 0.0187(6) 0.0159(6) 0.0078(5) 0.0089(5) 0.0102(5)
N102 0.0188(6) 0.0194(6) 0.0174(6) 0.0079(5) 0.0063(5) 0.0097(5)
N103 0.0204(7) 0.0186(6) 0.0148(6) 0.0060(5) 0.0047(5) 0.0089(5)
N104 0.0240(7) 0.0162(6) 0.0164(6) 0.0067(5) 0.0085(5) 0.0089(5)
N105 0.0206(7) 0.0191(6) 0.0180(6) 0.0067(5) 0.0071(5) 0.0084(5)
N106 0.0218(7) 0.0201(7) 0.0184(6) 0.0080(5) 0.0059(5) 0.0094(5)
N107 0.0228(7) 0.0187(6) 0.0173(6) 0.0062(5) 0.0073(5) 0.0090(5)
N108 0.0256(7) 0.0194(6) 0.0193(7) 0.0091(5) 0.0092(6) 0.0103(6)
Fe 0.01802(11) 0.01821(11) 0.01563(11) 0.00741(9) 0.00567(9) 0.00852(9)
C201 0.0372(11) 0.0555(13) 0.0339(10) 0.0235(10) 0.0205(9) 0.0349(10)
C202 0.0189(9) 0.0339(10) 0.0682(15) 0.0293(11) 0.0097(9) 0.0113(8)
C203 0.0305(10) 0.0426(11) 0.0278(10) 0.0029(9) -0.0044(8) 0.0221(9)
C204 0.0289(10) 0.0529(12) 0.0395(11) 0.0337(10) 0.0150(8) 0.0250(9)
C205 0.0274(9) 0.0227(9) 0.0427(11) 0.0096(8) 0.0028(8) 0.0143(7)
C206 0.0273(9) 0.0297(9) 0.0229(8) 0.0110(7) 0.0128(7) 0.0151(7)
C207 0.0229(8) 0.0243(8) 0.0180(7) 0.0101(7) 0.0055(6) 0.0089(6)
O206 0.0520(9) 0.0609(10) 0.0281(7) 0.0279(7) 0.0177(7) 0.0310(8)
O207 0.0400(8) 0.0258(6) 0.0259(6) 0.0075(5) 0.0118(6) 0.0173(6)

loop_
_atom_type_symbol
_atom_type_description
_atom_type_scat_dispersion_real
_atom_type_scat_dispersion_imag
_atom_type_scat_source
C C 0.0033 0.0016 'International Tables Vol C Tables 4.2.6.8 and 6.1.1.4'
H H 0.0000 0.0000 'International Tables Vol C Tables 4.2.6.8 and 6.1.1.4'
N N 0.0061 0.0033 'International Tables Vol C Tables 4.2.6.8 and 6.1.1.4'
O O 0.0106 0.0060 'International Tables Vol C Tables 4.2.6.8 and 6.1.1.4'
Fe Fe 0.3463 0.8444 'International Tables Vol C Tables 4.2.6.8 and 6.1.1.4'
Sn Sn -0.6537 1.4246 'International Tables Vol C Tables 4.2.6.8 and 6.1.1.4'

loop_
_geom_angle_atom_site_label_1
_geom_angle_atom_site_label_2
_geom_angle_atom_site_label_3
_geom_angle
N101 Sn N104 82.38(5)
N101 Sn N102 81.77(5)
N104 Sn N102 135.65(5)
N101 Sn N103 136.10(5)
N104 Sn N103 81.31(5)
N102 Sn N103 82.11(5)
N101 Sn Fe 109.69(4)
N104 Sn Fe 111.22(4)
N102 Sn Fe 113.10(4)
N103 Sn Fe 114.20(4)
N108 C101 N101 128.29(14)
N108 C101 C102 123.44(14)
N101 C101 C102 108.27(13)
C117 C102 C103 121.76(15)
C117 C102 C101 130.89(15)
C103 C102 C101 107.34(14)
C120 C103 C102 120.43(15)
C120 C103 C104 132.36(15)
C102 C103 C104 107.20(14)
N105 C104 N101 127.70(14)
N105 C104 C103 124.03(14)
N101 C104 C103 108.21(13)
N105 C105 N102 127.80(14)
N105 C105 C106 124.08(14)
N102 C105 C106 108.10(14)
C121 C106 C107 120.25(15)
C121 C106 C105 132.69(16)
C107 C106 C105 107.04(14)
C124 C107 C106 121.35(15)
C124 C107 C108 131.32(16)
C106 C107 C108 107.32(14)
N106 C108 N102 128.20(14)
N106 C108 C107 123.29(14)
N102 C108 C107 108.49(14)
N106 C109 N103 128.09(15)
N106 C109 C110 123.43(14)
N103 C109 C110 108.47(13)
C125 C110 C111 121.53(15)
C125 C110 C109 131.23(15)
C111 C110 C109 107.23(14)
C128 C111 C110 120.63(15)
C128 C111 C112 132.12(15)
C110 C111 C112 107.22(14)
N107 C112 N103 127.56(14)
N107 C112 C111 123.96(14)
N103 C112 C111 108.45(13)
N107 C113 N104 127.42(14)
N107 C113 C114 124.01(14)
N104 C113 C114 108.55(14)
C129 C114 C115 120.46(15)
C129 C114 C113 132.30(16)
C115 C114 C113 107.22(14)
C132 C115 C114 121.13(15)
C132 C115 C116 131.91(16)
C114 C115 C116 106.95(14)
N108 C116 N104 127.73(14)
N108 C116 C115 123.71(14)
N104 C116 C115 108.54(14)
C118 C117 C102 117.65(16)
C118 C117 H117 121.2
C102 C117 H117 121.2
C117 C118 C119 120.72(16)
C117 C118 H118 119.6
C119 C118 H118 119.6
C120 C119 C118 121.71(16)
C120 C119 H119 119.1
C118 C119 H119 119.1
C119 C120 C103 117.73(16)
C119 C120 H120 121.1
C103 C120 H120 121.1
C122 C121 C106 117.85(16)
C122 C121 H121 121.1
C106 C121 H121 121.1
C121 C122 C123 121.44(16)
C121 C122 H122 119.3
C123 C122 H122 119.3
C124 C123 C122 121.30(16)
C124 C123 H123 119.4
C122 C123 H123 119.4
C123 C124 C107 117.81(17)
C123 C124 H124 121.1
C107 C124 H124 121.1
C126 C125 C110 117.61(16)
C126 C125 H125 121.2
C110 C125 H125 121.2
C125 C126 C127 121.07(16)
C125 C126 H126 119.5
C127 C126 H126 119.5
C128 C127 C126 121.64(16)
C128 C127 H127 119.2
C126 C127 H127 119.2
C127 C128 C111 117.47(16)
C127 C128 H128 121.3
C111 C128 H128 121.3
C130 C129 C114 117.85(16)
C130 C129 H129 121.1
C114 C129 H129 121.1
C129 C130 C131 121.52(16)
C129 C130 H130 119.2
C131 C130 H130 119.2
C132 C131 C130 121.69(16)
C132 C131 H131 119.2
C130 C131 H131 119.2
C131 C132 C115 117.33(16)
C131 C132 H132 121.3
C115 C132 H132 121.3
C104 N101 C101 108.93(13)
C104 N101 Sn 123.41(10)
C101 N101 Sn 123.30(10)
C108 N102 C105 109.05(13)
C108 N102 Sn 124.79(10)
C105 N102 Sn 124.31(10)
C112 N103 C109 108.63(13)
C112 N103 Sn 122.78(10)
C109 N103 Sn 123.97(10)
C113 N104 C116 108.70(13)
C113 N104 Sn 122.80(10)
C116 N104 Sn 124.06(10)
C104 N105 C105 122.89(14)
C109 N106 C108 123.04(14)
C112 N107 C113 123.04(14)
C101 N108 C116 123.30(14)
C206 Fe C207 93.68(8)
C206 Fe C203 146.65(9)
C207 Fe C203 91.07(8)
C206 Fe C202 108.36(9)
C207 Fe C202 107.01(8)
C203 Fe C202 39.28(9)
C206 Fe C201 93.43(8)
C207 Fe C201 145.92(9)
C203 Fe C201 65.83(8)
C202 Fe C201 39.48(9)
C206 Fe C204 154.05(8)
C207 Fe C204 112.26(8)
C203 Fe C204 39.00(9)
C202 Fe C204 65.73(8)
C201 Fe C204 65.62(8)
C206 Fe C205 114.85(8)
C207 Fe C205 151.47(8)
C203 Fe C205 65.66(8)
C202 Fe C205 65.84(8)
C201 Fe C205 39.01(8)
C204 Fe C205 39.21(8)
C206 Fe Sn 88.92(6)
C207 Fe Sn 88.76(6)
C203 Fe Sn 124.20(7)
C202 Fe Sn 155.31(6)
C201 Fe Sn 124.67(7)
C204 Fe Sn 90.95(6)
C205 Fe Sn 91.17(6)
C205 C201 C202 108.01(18)
C205 C201 Fe 70.62(10)
C202 C201 Fe 70.08(11)
C205 C201 H201 126.0
C202 C201 H201 126.0
Fe C201 H201 124.9
C203 C202 C201 107.48(18)
C203 C202 Fe 70.17(11)
C201 C202 Fe 70.44(11)
C203 C202 H202 126.3
C201 C202 H202 126.3
Fe C202 H202 124.7
C204 C203 C202 108.50(18)
C204 C203 Fe 70.93(11)
C202 C203 Fe 70.54(11)
C204 C203 H203 125.8
C202 C203 H203 125.8
Fe C203 H203 124.4
C203 C204 C205 108.00(18)
C203 C204 Fe 70.07(11)
C205 C204 Fe 70.46(10)
C203 C204 H204 126.0
C205 C204 H204 126.0
Fe C204 H204 125.1
C201 C205 C204 108.01(18)
C201 C205 Fe 70.37(10)
C204 C205 Fe 70.33(10)
C201 C205 H205 126.0
C204 C205 H205 126.0
Fe C205 H205 124.9
O206 C206 Fe 179.3(2)
O207 C207 Fe 178.68(16)

loop_
_geom_bond_atom_site_label_1
_geom_bond_atom_site_label_2
_geom_bond_distance
Sn N101 2.1309(13)
Sn N104 2.1336(13)
Sn N102 2.1369(13)
Sn N103 2.1378(13)
Sn Fe 2.4944(3)
C101 N108 1.315(2)
C101 N101 1.394(2)
C101 C102 1.456(2)
C102 C117 1.393(2)
C102 C103 1.400(2)
C103 C120 1.394(2)
C103 C104 1.461(2)
C104 N105 1.321(2)
C104 N101 1.391(2)
C105 N105 1.345(2)
C105 N102 1.389(2)
C105 C106 1.441(2)
C106 C121 1.407(2)
C106 C107 1.409(2)
C107 C124 1.401(2)
C107 C108 1.433(2)
C108 N106 1.346(2)
C108 N102 1.383(2)
C109 N106 1.313(2)
C109 N103 1.395(2)
C109 C110 1.458(2)
C110 C125 1.394(2)
C110 C111 1.402(2)
C111 C128 1.400(2)
C111 C112 1.459(2)
C112 N107 1.318(2)
C112 N103 1.394(2)
C113 N107 1.348(2)
C113 N104 1.386(2)
C113 C114 1.435(2)
C114 C129 1.405(2)
C114 C115 1.410(2)
C115 C132 1.405(2)
C115 C116 1.437(2)
C116 N108 1.344(2)
C116 N104 1.388(2)
C117 C118 1.386(2)
C117 H117 0.9500
C118 C119 1.402(3)
C118 H118 0.9500
C119 C120 1.388(2)
C119 H119 0.9500
C120 H120 0.9500
C121 C122 1.386(2)
C121 H121 0.9500
C122 C123 1.407(3)
C122 H122 0.9500
C123 C124 1.379(3)
C123 H123 0.9500
C124 H124 0.9500
C125 C126 1.386(2)
C125 H125 0.9500
C126 C127 1.401(3)
C126 H126 0.9500
C127 C128 1.388(2)
C127 H127 0.9500
C128 H128 0.9500
C129 C130 1.378(2)
C129 H129 0.9500
C130 C131 1.402(3)
C130 H130 0.9500
C131 C132 1.381(2)
C131 H131 0.9500
C132 H132 0.9500
Fe C206 1.7692(18)
Fe C207 1.7701(17)
Fe C203 2.0899(19)
Fe C202 2.0948(19)
Fe C201 2.0995(18)
Fe C204 2.1011(18)
Fe C205 2.1027(17)
C201 C205 1.403(3)
C201 C202 1.417(3)
C201 H201 0.9500
C202 C203 1.407(3)
C202 H202 0.9500
C203 C204 1.399(3)
C203 H203 0.9500
C204 C205 1.410(3)
C204 H204 0.9500
C205 H205 0.9500
C206 O206 1.138(2)
C207 O207 1.146(2)
